data_4073795
loop_
_publ_author_name
'Jeletic, Matthew S.'
'Ghiviriga, Ion'
'Abboud, Khalil A.'
'Veige, Adam S.'

_publ_section_title
;
 Mono- and Bimetallic Rhodium(I) Complexes Supported by NewC2-Symmetric
 Bis-N-heterocyclic Carbene Ligands:&#x00A0; Metalation via CC Bond
 Cleavage under Mild Conditions
;
_journal_issue 22
_journal_name_full Organometallics
_journal_page_first 5267
_journal_paper_doi 10.1021/om700630u
_journal_volume 26
_journal_year 2007
_chemical_formula_sum 'C42 H46 N4 O'
_chemical_formula_weight 622.83
_chemical_name_systematic
;
 ?
;
_space_group_IT_number 15
_symmetry_cell_setting monoclinic
_symmetry_space_group_name_Hall '-C 2yc'
_symmetry_space_group_name_H-M 'C 1 2/c 1'
_atom_sites_solution_hydrogens geom
_atom_sites_solution_primary direct
_atom_sites_solution_secondary difmap
_audit_creation_method SHELXL-97
_cell_angle_alpha 90.00
_cell_angle_beta 100.263(1)
_cell_angle_gamma 90.00
_cell_formula_units_Z 4
_cell_length_a 19.3658(11)
_cell_length_b 15.2156(9)
_cell_length_c 11.4987(6)
_cell_measurement_reflns_used 86
_cell_measurement_temperature 173(2)
_cell_measurement_theta_max 28.0
_cell_measurement_theta_min 2.0
_cell_volume 3334.0(3)
_computing_cell_refinement 'Bruker SMART v5.624 & SAINT 6.36a (Bruker 1998)'
_computing_data_collection 'Bruker SMART v5.624 (Bruker 1998)'
_computing_data_reduction 'Bruker SHELXTL v6.14 (Bruker 2000)'
_computing_molecular_graphics 'Bruker SHELXTL v6.14'
_computing_publication_material 'Bruker SHELXTL v6.14'
_computing_structure_refinement 'Bruker SHELXTL v6.14'
_computing_structure_solution 'Bruker SHELXTL v6.14'
_diffrn_ambient_temperature 173(2)
_diffrn_measured_fraction_theta_full 0.987
_diffrn_measured_fraction_theta_max 0.987
_diffrn_measurement_device_type 'SMART CCD area detector'
_diffrn_measurement_method '\w scans'
_diffrn_radiation_monochromator graphite
_diffrn_radiation_source 'fine-focus sealed tube'
_diffrn_radiation_type MoK\a
_diffrn_radiation_wavelength 0.71073
_diffrn_reflns_av_R_equivalents 0.0487
_diffrn_reflns_av_sigmaI/netI 0.0415
_diffrn_reflns_limit_h_max 24
_diffrn_reflns_limit_h_min -24
_diffrn_reflns_limit_k_max 15
_diffrn_reflns_limit_k_min -19
_diffrn_reflns_limit_l_max 14
_diffrn_reflns_limit_l_min -13
_diffrn_reflns_number 10713
_diffrn_reflns_theta_full 27.49
_diffrn_reflns_theta_max 27.49
_diffrn_reflns_theta_min 1.71
_diffrn_standards_decay_% 1
_diffrn_standards_number 0
_exptl_absorpt_coefficient_mu 0.075
_exptl_absorpt_correction_T_max 0.9946
_exptl_absorpt_correction_T_min 0.9829
_exptl_absorpt_correction_type integration
_exptl_absorpt_process_details 'based on measured indexed crystal faces, Bruker SHELXTL  v6.12 (Bruker 1998)'
_exptl_crystal_colour needles
_exptl_crystal_density_diffrn 1.241
_exptl_crystal_density_meas 0
_exptl_crystal_density_method 'not measured'
_exptl_crystal_description colorless
_exptl_crystal_F_000 1336
_exptl_crystal_size_max 0.25
_exptl_crystal_size_mid 0.14
_exptl_crystal_size_min 0.10
_refine_diff_density_max 0.299
_refine_diff_density_min -0.448
_refine_diff_density_rms 0.046
_refine_ls_extinction_method none
_refine_ls_goodness_of_fit_ref 1.048
_refine_ls_hydrogen_treatment mixed
_refine_ls_matrix_type full
_refine_ls_number_parameters 213
_refine_ls_number_reflns 3777
_refine_ls_number_restraints 0
_refine_ls_restrained_S_all 1.048
_refine_ls_R_factor_all 0.0663
_refine_ls_R_factor_gt 0.0500
_refine_ls_shift/su_max 0.000
_refine_ls_shift/su_mean 0.000
_refine_ls_structure_factor_coef Fsqd
_refine_ls_weighting_details 'calc w=1/[\s^2^(Fo^2^)+(0.0646P)^2^+2.3732P] where P=(Fo^2^+2Fc^2^)/3'
_refine_ls_weighting_scheme calc
_refine_ls_wR_factor_gt 0.1286
_refine_ls_wR_factor_ref 0.1393
_reflns_number_gt 2905
_reflns_number_total 3777
_reflns_threshold_expression I>2\s(I)
_cod_data_source_file om700630u-file006.cif
_cod_data_source_block thom1
_cod_depositor_comments
;
The following automatic conversions were performed:

'_symmetry_cell_setting' value 'Monoclinic' changed to 'monoclinic'
according to /home/saulius/struct/CIF-dictionaries/cif_core.dic
dictionary named 'cif_core.dic' version 2.4.1 from 2010-06-29.

Automatic conversion script
Id: cif_fix_values 1715 2011-07-08 13:25:40Z adriana 
;
_cod_original_sg_symbol_H-M C2/c
_cod_database_code 4073795

loop_
_symmetry_equiv_pos_as_xyz
'x, y, z'
'-x, y, -z+1/2'
'x+1/2, y+1/2, z'
'-x+1/2, y+1/2, -z+1/2'
'-x, -y, -z'
'x, -y, z-1/2'
'-x+1/2, -y+1/2, -z'
'x+1/2, -y+1/2, z-1/2'

loop_
_atom_site_label
_atom_site_type_symbol
_atom_site_fract_x
_atom_site_fract_y
_atom_site_fract_z
_atom_site_U_iso_or_equiv
_atom_site_adp_type
_atom_site_occupancy
_atom_site_symmetry_multiplicity
_atom_site_calc_flag
_atom_site_refinement_flags
N1 N 0.36913(6) 0.03652(8) 0.34585(11) 0.0246(3) Uani 1 1 d .
N2 N 0.26854(7) 0.05246(9) 0.39766(12) 0.0283(3) Uani 1 1 d .
C1 C 0.32894(8) 0.00356(11) 0.42245(14) 0.0302(4) Uani 1 1 d .
C2 C 0.33606(8) 0.10525(10) 0.27732(13) 0.0244(3) Uani 1 1 d .
C3 C 0.27126(8) 0.11630(10) 0.31209(13) 0.0259(3) Uani 1 1 d .
C4 C 0.35763(8) 0.15891(10) 0.19338(14) 0.0284(3) Uani 1 1 d .
H4A H 0.4013 0.1499 0.1684 0.034 Uiso 1 1 calc R
C5 C 0.31283(9) 0.22648(11) 0.14719(14) 0.0328(4) Uani 1 1 d .
H5A H 0.3263 0.2650 0.0902 0.039 Uiso 1 1 calc R
C6 C 0.24855(9) 0.23894(11) 0.18280(15) 0.0337(4) Uani 1 1 d .
H6A H 0.2195 0.2864 0.1503 0.040 Uiso 1 1 calc R
C7 C 0.22589(8) 0.18406(11) 0.26431(15) 0.0306(4) Uani 1 1 d .
H7A H 0.1815 0.1920 0.2869 0.037 Uiso 1 1 calc R
C8 C 0.21016(9) 0.04357(11) 0.46410(15) 0.0325(4) Uani 1 1 d .
H8A H 0.1694 0.0783 0.4220 0.039 Uiso 1 1 calc R
C9 C 0.18782(11) -0.05173(13) 0.4665(2) 0.0463(5) Uani 1 1 d .
H9A H 0.1748 -0.0736 0.3854 0.070 Uiso 1 1 calc R
H9B H 0.1474 -0.0564 0.5068 0.070 Uiso 1 1 calc R
H9C H 0.2268 -0.0868 0.5090 0.070 Uiso 1 1 calc R
C10 C 0.23096(10) 0.08084(14) 0.58781(17) 0.0452(5) Uani 1 1 d .
H10A H 0.2450 0.1424 0.5829 0.068 Uiso 1 1 calc R
H10B H 0.2703 0.0470 0.6312 0.068 Uiso 1 1 calc R
H10C H 0.1910 0.0772 0.6292 0.068 Uiso 1 1 calc R
C11 C 0.44279(8) 0.01420(10) 0.35147(13) 0.0245(3) Uani 1 1 d .
H11A H 0.4591 -0.0185 0.4257 0.029 Uiso 1 1 calc R
H11B H 0.4701 0.0695 0.3556 0.029 Uiso 1 1 calc R
C12 C 0.45949(7) -0.04052(9) 0.24858(13) 0.0213(3) Uani 1 1 d .
H12A H 0.4360 -0.0128 0.1730 0.026 Uiso 1 1 calc R
C13 C 0.43313(7) -0.13744(10) 0.25149(13) 0.0222(3) Uani 1 1 d .
H13A H 0.3817 -0.1405 0.2529 0.027 Uiso 1 1 calc R
C14 C 0.45151(8) -0.18159(9) 0.14298(13) 0.0227(3) Uani 1 1 d .
C15 C 0.40533(8) -0.21861(10) 0.05001(14) 0.0271(3) Uani 1 1 d .
H15A H 0.3563 -0.2179 0.0501 0.033 Uiso 1 1 calc R
C16 C 0.43121(9) -0.25697(10) -0.04385(14) 0.0307(4) Uani 1 1 d .
H16A H 0.3997 -0.2834 -0.1070 0.037 Uiso 1 1 calc R
C17 C 0.50240(9) -0.25679(11) -0.04550(14) 0.0321(4) Uani 1 1 d .
H17A H 0.5196 -0.2830 -0.1097 0.039 Uiso 1 1 calc R
C18 C 0.54895(9) -0.21826(10) 0.04674(14) 0.0278(3) Uani 1 1 d .
H18A H 0.5978 -0.2172 0.0449 0.033 Uiso 1 1 calc R
C19 C 0.52368(8) -0.18139(9) 0.14126(13) 0.0227(3) Uani 1 1 d .
O1S O 0.0000 0.07239(17) 0.7500 0.1157(14) Uani 1 2 d S
C1S C 0.0280(2) 0.0210(2) 0.6732(3) 0.0962(11) Uani 1 1 d .
H1SA H 0.0791 0.0318 0.6827 0.115 Uiso 1 1 calc R
H1SB H 0.0064 0.0357 0.5909 0.115 Uiso 1 1 calc R
C2S C 0.0157(2) -0.06907(19) 0.6961(3) 0.1025(12) Uani 1 1 d .
H2SA H 0.0602 -0.1026 0.7089 0.123 Uiso 1 1 calc R
H2SB H -0.0169 -0.0956 0.6291 0.123 Uiso 1 1 calc R

loop_
_atom_site_aniso_label
_atom_site_aniso_U_11
_atom_site_aniso_U_22
_atom_site_aniso_U_33
_atom_site_aniso_U_23
_atom_site_aniso_U_13
_atom_site_aniso_U_12
N1 0.0253(6) 0.0232(6) 0.0267(6) -0.0003(5) 0.0086(5) 0.0032(5)
N2 0.0274(7) 0.0278(7) 0.0324(7) 0.0003(5) 0.0124(5) 0.0024(5)
C1 0.0325(8) 0.0278(8) 0.0326(9) -0.0018(7) 0.0118(7) 0.0004(6)
C2 0.0262(8) 0.0224(7) 0.0248(7) -0.0041(6) 0.0053(6) 0.0033(6)
C3 0.0271(8) 0.0267(8) 0.0249(7) -0.0043(6) 0.0072(6) -0.0002(6)
C4 0.0311(8) 0.0283(8) 0.0274(8) -0.0007(6) 0.0098(6) 0.0045(6)
C5 0.0433(10) 0.0286(8) 0.0276(8) 0.0028(7) 0.0096(7) 0.0061(7)
C6 0.0389(9) 0.0296(8) 0.0319(9) 0.0003(7) 0.0050(7) 0.0110(7)
C7 0.0265(8) 0.0318(9) 0.0342(9) -0.0063(7) 0.0072(6) 0.0072(6)
C8 0.0288(8) 0.0342(9) 0.0379(9) 0.0011(7) 0.0149(7) 0.0004(7)
C9 0.0480(11) 0.0384(10) 0.0577(12) -0.0003(9) 0.0234(10) -0.0090(8)
C10 0.0433(10) 0.0540(12) 0.0437(11) -0.0109(9) 0.0224(9) -0.0052(9)
C11 0.0228(7) 0.0243(7) 0.0266(8) -0.0013(6) 0.0050(6) 0.0026(6)
C12 0.0197(7) 0.0204(7) 0.0238(7) 0.0010(5) 0.0046(5) 0.0007(5)
C13 0.0185(7) 0.0233(7) 0.0259(7) 0.0001(6) 0.0065(5) -0.0009(5)
C14 0.0269(7) 0.0182(7) 0.0238(7) 0.0017(5) 0.0064(6) -0.0008(5)
C15 0.0285(8) 0.0228(8) 0.0296(8) 0.0020(6) 0.0036(6) -0.0031(6)
C16 0.0432(9) 0.0237(8) 0.0239(8) 0.0001(6) 0.0024(7) -0.0056(7)
C17 0.0478(10) 0.0257(8) 0.0255(8) -0.0025(6) 0.0139(7) -0.0018(7)
C18 0.0317(8) 0.0250(8) 0.0293(8) 0.0002(6) 0.0126(6) 0.0008(6)
C19 0.0258(7) 0.0179(7) 0.0254(7) 0.0013(5) 0.0076(6) 0.0006(5)
O1S 0.250(4) 0.0371(13) 0.0767(19) 0.000 0.074(2) 0.000
C1S 0.149(3) 0.075(2) 0.081(2) -0.0087(16) 0.065(2) -0.024(2)
C2S 0.178(4) 0.0533(16) 0.084(2) -0.0125(15) 0.044(2) 0.028(2)

loop_
_atom_type_symbol
_atom_type_description
_atom_type_scat_dispersion_real
_atom_type_scat_dispersion_imag
_atom_type_scat_source
C C 0.0033 0.0016 'International Tables Vol C Tables 4.2.6.8 and 6.1.1.4'
H H 0.0000 0.0000 'International Tables Vol C Tables 4.2.6.8 and 6.1.1.4'
N N 0.0061 0.0033 'International Tables Vol C Tables 4.2.6.8 and 6.1.1.4'
O O 0.0106 0.0060 'International Tables Vol C Tables 4.2.6.8 and 6.1.1.4'

loop_
_geom_angle_atom_site_label_1
_geom_angle_atom_site_label_2
_geom_angle_atom_site_label_3
_geom_angle
_geom_angle_site_symmetry_1
_geom_angle_site_symmetry_3
C1 N1 C2 112.42(12) . .
C1 N1 C11 123.38(13) . .
C2 N1 C11 123.19(12) . .
C1 N2 C3 112.79(13) . .
C1 N2 C8 123.00(14) . .
C3 N2 C8 123.94(13) . .
N1 C1 N2 103.23(13) . .
C4 C2 C3 121.87(14) . .
C4 C2 N1 132.14(14) . .
C3 C2 N1 105.95(13) . .
N2 C3 C2 105.57(13) . .
N2 C3 C7 133.72(14) . .
C2 C3 C7 120.66(14) . .
C2 C4 C5 117.24(14) . .
C2 C4 H4A 121.4 . .
C5 C4 H4A 121.4 . .
C4 C5 C6 121.29(15) . .
C4 C5 H5A 119.4 . .
C6 C5 H5A 119.4 . .
C7 C6 C5 121.70(15) . .
C7 C6 H6A 119.1 . .
C5 C6 H6A 119.1 . .
C6 C7 C3 117.20(14) . .
C6 C7 H7A 121.4 . .
C3 C7 H7A 121.4 . .
N2 C8 C9 110.13(14) . .
N2 C8 C10 110.51(14) . .
C9 C8 C10 111.67(16) . .
N2 C8 H8A 108.1 . .
C9 C8 H8A 108.1 . .
C10 C8 H8A 108.1 . .
C8 C9 H9A 109.5 . .
C8 C9 H9B 109.5 . .
H9A C9 H9B 109.5 . .
C8 C9 H9C 109.5 . .
H9A C9 H9C 109.5 . .
H9B C9 H9C 109.5 . .
C8 C10 H10A 109.5 . .
C8 C10 H10B 109.5 . .
H10A C10 H10B 109.5 . .
C8 C10 H10C 109.5 . .
H10A C10 H10C 109.5 . .
H10B C10 H10C 109.5 . .
N1 C11 C12 115.69(12) . .
N1 C11 H11A 108.4 . .
C12 C11 H11A 108.4 . .
N1 C11 H11B 108.4 . .
C12 C11 H11B 108.4 . .
H11A C11 H11B 107.4 . .
C11 C12 C13 112.50(12) . .
C11 C12 C12 109.51(13) . 2_655
C13 C12 C12 109.27(7) . 2_655
C11 C12 H12A 108.5 . .
C13 C12 H12A 108.5 . .
C12 C12 H12A 108.5 2_655 .
C14 C13 C19 107.33(11) . 2_655
C14 C13 C12 105.98(11) . .
C19 C13 C12 107.37(11) 2_655 .
C14 C13 H13A 111.9 . .
C19 C13 H13A 111.9 2_655 .
C12 C13 H13A 111.9 . .
C15 C14 C19 119.89(14) . .
C15 C14 C13 127.02(13) . .
C19 C14 C13 113.09(13) . .
C14 C15 C16 119.69(15) . .
C14 C15 H15A 120.2 . .
C16 C15 H15A 120.2 . .
C17 C16 C15 120.40(15) . .
C17 C16 H16A 119.8 . .
C15 C16 H16A 119.8 . .
C16 C17 C18 120.14(14) . .
C16 C17 H17A 119.9 . .
C18 C17 H17A 119.9 . .
C19 C18 C17 119.73(15) . .
C19 C18 H18A 120.1 . .
C17 C18 H18A 120.1 . .
C18 C19 C14 120.14(14) . .
C18 C19 C13 126.50(13) . 2_655
C14 C19 C13 113.36(12) . 2_655
C1S O1S C1S 109.9(3) 2_556 .
O1S C1S C2S 109.4(2) . .
O1S C1S H1SA 109.8 . .
C2S C1S H1SA 109.8 . .
O1S C1S H1SB 109.8 . .
C2S C1S H1SB 109.8 . .
H1SA C1S H1SB 108.2 . .
C1S C2S C2S 105.29(17) . 2_556
C1S C2S H2SA 110.7 . .
C2S C2S H2SA 110.7 2_556 .
C1S C2S H2SB 110.7 . .
C2S C2S H2SB 110.7 2_556 .
H2SA C2S H2SB 108.8 . .

loop_
_geom_bond_atom_site_label_1
_geom_bond_atom_site_label_2
_geom_bond_distance
_geom_bond_site_symmetry_2
N1 C1 1.3701(19) .
N1 C2 1.3946(19) .
N1 C11 1.4566(18) .
N2 C1 1.373(2) .
N2 C3 1.390(2) .
N2 C8 1.4792(19) .
C2 C4 1.384(2) .
C2 C3 1.393(2) .
C3 C7 1.402(2) .
C4 C5 1.388(2) .
C4 H4A 0.9500 .
C5 C6 1.391(2) .
C5 H5A 0.9500 .
C6 C7 1.384(2) .
C6 H6A 0.9500 .
C7 H7A 0.9500 .
C8 C9 1.515(2) .
C8 C10 1.518(3) .
C8 H8A 1.0000 .
C9 H9A 0.9800 .
C9 H9B 0.9800 .
C9 H9C 0.9800 .
C10 H10A 0.9800 .
C10 H10B 0.9800 .
C10 H10C 0.9800 .
C11 C12 1.528(2) .
C11 H11A 0.9900 .
C11 H11B 0.9900 .
C12 C13 1.563(2) .
C12 C12 1.563(3) 2_655
C12 H12A 1.0000 .
C13 C14 1.514(2) .
C13 C19 1.517(2) 2_655
C13 H13A 1.0000 .
C14 C15 1.385(2) .
C14 C19 1.401(2) .
C15 C16 1.396(2) .
C15 H15A 0.9500 .
C16 C17 1.382(2) .
C16 H16A 0.9500 .
C17 C18 1.393(2) .
C17 H17A 0.9500 .
C18 C19 1.387(2) .
C18 H18A 0.9500 .
C19 C13 1.517(2) 2_655
O1S C1S 1.363(3) 2_556
O1S C1S 1.363(3) .
C1S C2S 1.423(4) .
C1S H1SA 0.9900 .
C1S H1SB 0.9900 .
C2S C2S 1.475(6) 2_556
C2S H2SA 0.9900 .
C2S H2SB 0.9900 .
